data_2236742
loop_
_publ_author_name
'Xia, Qiao-Hua'
'Zhang, Yue'
'Liu, Li'
'Shi, Lin-Fang'
'Li, Bing'

_publ_section_title
;
 Tetraaquabis(6-chloropyridine-3-carboxylato-\k<i>O</i>)cobalt(II)
 tetrahydrate
;
_journal_coeditor_code XU5631
_journal_issue 11
_journal_name_full 'Acta Crystallographica Section E'
_journal_page_first m1394
_journal_paper_doi 10.1107/S160053681204319X
_journal_volume 68
_journal_year 2012
_chemical_formula_iupac '[Co (C6 H3 Cl N O2)2 (H2 O)4], 4H2 O'
_chemical_formula_moiety 'C12 H14 Cl2 Co N2 O8, 4(H2 O)'
_chemical_formula_sum 'C12 H22 Cl2 Co N2 O12'
_chemical_formula_weight 516.15
_chemical_name_systematic
;
Tetraaquabis(6-chloropyridine-3-carboxylato-\k<i>O</i>)cobalt(II) tetrahydrate
;
_space_group_IT_number 2
_symmetry_cell_setting triclinic
_symmetry_space_group_name_Hall '-P 1'
_symmetry_space_group_name_H-M 'P -1'
_atom_sites_solution_hydrogens geom
_atom_sites_solution_primary direct
_atom_sites_solution_secondary difmap
_audit_creation_method SHELXL-97
_cell_angle_alpha 86.41(3)
_cell_angle_beta 77.75(3)
_cell_angle_gamma 64.80(3)
_cell_formula_units_Z 1
_cell_length_a 7.0314(14)
_cell_length_b 7.3569(15)
_cell_length_c 11.564(2)
_cell_measurement_reflns_used 2394
_cell_measurement_temperature 293(2)
_cell_measurement_theta_max 27.48
_cell_measurement_theta_min 3.06
_cell_volume 528.7(2)
_computing_cell_refinement 'RAPID-AUTO (Rigaku, 1998)'
_computing_data_collection 'RAPID-AUTO (Rigaku, 1998)'
_computing_data_reduction 'CrystalStructure (Rigaku/MSC, 2004)'
_computing_molecular_graphics 'SHELXTL (Sheldrick, 2008)'
_computing_publication_material 'SHELXTL (Sheldrick, 2008)'
_computing_structure_refinement 'SHELXTL (Sheldrick, 2008)'
_computing_structure_solution 'SHELXTL (Sheldrick, 2008)'
_diffrn_ambient_temperature 293(2)
_diffrn_measured_fraction_theta_full 0.993
_diffrn_measured_fraction_theta_max 0.993
_diffrn_measurement_device_type 'Rigaku R-AXIS RAPID'
_diffrn_measurement_method '\w scans'
_diffrn_radiation_monochromator graphite
_diffrn_radiation_source 'fine-focus sealed tube'
_diffrn_radiation_type MoK\a
_diffrn_radiation_wavelength 0.71073
_diffrn_reflns_av_R_equivalents 0.0649
_diffrn_reflns_av_sigmaI/netI 0.0655
_diffrn_reflns_limit_h_max 8
_diffrn_reflns_limit_h_min -9
_diffrn_reflns_limit_k_max 9
_diffrn_reflns_limit_k_min -9
_diffrn_reflns_limit_l_max 15
_diffrn_reflns_limit_l_min -15
_diffrn_reflns_number 5250
_diffrn_reflns_theta_full 27.48
_diffrn_reflns_theta_max 27.48
_diffrn_reflns_theta_min 3.06
_exptl_absorpt_coefficient_mu 1.125
_exptl_absorpt_correction_T_max 0.862
_exptl_absorpt_correction_T_min 0.754
_exptl_absorpt_correction_type multi-scan
_exptl_absorpt_process_details '(ABSCOR; Higashi, 1995)'
_exptl_crystal_colour pink
_exptl_crystal_density_diffrn 1.621
_exptl_crystal_density_method 'not measured'
_exptl_crystal_description platelet
_exptl_crystal_F_000 265
_exptl_crystal_size_max 0.42
_exptl_crystal_size_mid 0.37
_exptl_crystal_size_min 0.18
_refine_diff_density_max 0.450
_refine_diff_density_min -0.480
_refine_ls_extinction_coef 0.356(12)
_refine_ls_extinction_expression Fc^*^=kFc[1+0.001xFc^2^\l^3^/sin(2\q)]^-1/4^
_refine_ls_extinction_method 'SHELXTL (Sheldrick, 2008)'
_refine_ls_goodness_of_fit_ref 1.159
_refine_ls_hydrogen_treatment constr
_refine_ls_matrix_type full
_refine_ls_number_parameters 134
_refine_ls_number_reflns 2394
_refine_ls_number_restraints 0
_refine_ls_restrained_S_all 1.159
_refine_ls_R_factor_all 0.0355
_refine_ls_R_factor_gt 0.0292
_refine_ls_shift/su_max 0.001
_refine_ls_shift/su_mean 0.000
_refine_ls_structure_factor_coef Fsqd
_refine_ls_weighting_details 'calc w=1/[\s^2^(Fo^2^)+(0.0248P)^2^+0.0893P] where P=(Fo^2^+2Fc^2^)/3'
_refine_ls_weighting_scheme calc
_refine_ls_wR_factor_gt 0.0709
_refine_ls_wR_factor_ref 0.0848
_reflns_number_gt 2094
_reflns_number_total 2394
_reflns_threshold_expression I>2sigma(I)
_cod_data_source_file xu5631.cif
_cod_data_source_block I
_cod_database_code 2236742
_cod_database_fobs_code 2236742

loop_
_symmetry_equiv_pos_as_xyz
'x, y, z'
'-x, -y, -z'

loop_
_atom_site_type_symbol
_atom_site_label
_atom_site_fract_x
_atom_site_fract_y
_atom_site_fract_z
_atom_site_U_iso_or_equiv
_atom_site_adp_type
_atom_site_calc_flag
_atom_site_refinement_flags
_atom_site_occupancy
_atom_site_symmetry_multiplicity
Co Co 0.5000 0.0000 0.5000 0.02745(15) Uani d S 1 2
Cl Cl 0.00669(8) 0.29228(8) -0.14887(5) 0.04646(18) Uani d . 1 1
O O1 0.6093(2) 0.1896(2) 0.23682(12) 0.0371(3) Uani d . 1 1
O O2 0.3932(2) 0.0600(2) 0.34210(12) 0.0362(3) Uani d . 1 1
O OW1 0.77755(19) 0.0456(2) 0.42492(13) 0.0368(3) Uani d . 1 1
H H1WA 0.7475 0.0959 0.3580 0.055 Uiso d R 1 1
H H1WB 0.8053 0.1204 0.4606 0.055 Uiso d R 1 1
O OW2 0.3261(2) 0.3039(2) 0.55709(14) 0.0460(4) Uani d . 1 1
H H2WA 0.2602 0.4021 0.5201 0.069 Uiso d R 1 1
H H2WB 0.3531 0.3527 0.6166 0.069 Uiso d R 1 1
O OW3 0.5269(2) 0.5885(2) 0.26396(14) 0.0476(4) Uani d . 1 1
H H3WA 0.5745 0.6384 0.2029 0.071 Uiso d R 1 1
H H3WB 0.5535 0.4718 0.2526 0.071 Uiso d R 1 1
O OW4 0.8332(2) 0.3212(2) 0.55760(15) 0.0482(4) Uani d . 1 1
H H4WB 0.7442 0.3244 0.6224 0.072 Uiso d R 1 1
H H4WA 0.9634 0.2619 0.5653 0.072 Uiso d R 1 1
N N 0.3076(2) 0.2781(2) -0.04625(14) 0.0331(4) Uani d . 1 1
C C1 0.1321(3) 0.2467(3) -0.02902(17) 0.0320(4) Uani d . 1 1
C C2 0.0458(3) 0.1820(3) 0.07433(18) 0.0361(4) Uani d . 1 1
H H2A -0.0791 0.1638 0.0813 0.043 Uiso calc R 1 1
C C3 0.1507(3) 0.1451(3) 0.16737(18) 0.0347(4) Uani d . 1 1
H H3A 0.0989 0.0992 0.2384 0.042 Uiso calc R 1 1
C C4 0.3362(3) 0.1776(2) 0.15307(16) 0.0275(4) Uani d . 1 1
C C5 0.4056(3) 0.2444(3) 0.04594(17) 0.0312(4) Uani d . 1 1
H H5A 0.5279 0.2678 0.0366 0.037 Uiso calc R 1 1
C C6 0.4549(3) 0.1400(2) 0.25230(16) 0.0277(4) Uani d . 1 1

loop_
_atom_site_aniso_label
_atom_site_aniso_U_11
_atom_site_aniso_U_22
_atom_site_aniso_U_33
_atom_site_aniso_U_12
_atom_site_aniso_U_13
_atom_site_aniso_U_23
Co 0.0297(2) 0.0310(2) 0.0229(2) -0.01422(15) -0.00582(13) 0.00395(15)
Cl 0.0562(3) 0.0444(3) 0.0377(3) -0.0138(2) -0.0237(2) 0.0020(3)
O1 0.0387(6) 0.0463(8) 0.0343(8) -0.0251(6) -0.0107(6) 0.0093(7)
O2 0.0438(7) 0.0453(7) 0.0270(7) -0.0250(6) -0.0123(5) 0.0102(6)
OW1 0.0376(6) 0.0474(8) 0.0324(7) -0.0245(6) -0.0085(5) 0.0051(6)
OW2 0.0636(9) 0.0306(7) 0.0398(9) -0.0127(7) -0.0177(7) -0.0007(7)
OW3 0.0655(9) 0.0427(8) 0.0366(8) -0.0288(7) -0.0013(7) -0.0007(7)
OW4 0.0412(7) 0.0517(9) 0.0476(9) -0.0152(7) -0.0116(7) 0.0065(8)
N 0.0375(8) 0.0326(8) 0.0254(8) -0.0124(7) -0.0047(6) 0.0039(7)
C1 0.0360(8) 0.0247(8) 0.0290(10) -0.0051(7) -0.0091(7) -0.0034(8)
C2 0.0313(8) 0.0437(10) 0.0355(11) -0.0173(8) -0.0081(8) 0.0013(9)
C3 0.0342(8) 0.0430(10) 0.0288(10) -0.0201(8) -0.0027(7) 0.0028(9)
C4 0.0300(8) 0.0241(8) 0.0246(9) -0.0087(7) -0.0034(7) -0.0003(7)
C5 0.0311(8) 0.0331(9) 0.0284(9) -0.0137(7) -0.0046(7) 0.0036(8)
C6 0.0312(8) 0.0237(8) 0.0252(9) -0.0090(7) -0.0048(7) 0.0002(7)

loop_
_atom_type_symbol
_atom_type_description
_atom_type_scat_dispersion_real
_atom_type_scat_dispersion_imag
_atom_type_scat_source
C C 0.0033 0.0016 'International Tables Vol C Tables 4.2.6.8 and 6.1.1.4'
H H 0.0000 0.0000 'International Tables Vol C Tables 4.2.6.8 and 6.1.1.4'
Cl Cl 0.1484 0.1585 'International Tables Vol C Tables 4.2.6.8 and 6.1.1.4'
Co Co 0.3494 0.9721 'International Tables Vol C Tables 4.2.6.8 and 6.1.1.4'
N N 0.0061 0.0033 'International Tables Vol C Tables 4.2.6.8 and 6.1.1.4'
O O 0.0106 0.0060 'International Tables Vol C Tables 4.2.6.8 and 6.1.1.4'

loop_
_geom_angle_atom_site_label_1
_geom_angle_atom_site_label_2
_geom_angle_atom_site_label_3
_geom_angle_site_symmetry_1
_geom_angle_site_symmetry_3
_geom_angle
O2 Co O2 2_656 . 180.0
O2 Co OW2 2_656 . 88.51(6)
O2 Co OW2 . . 91.49(6)
O2 Co OW2 2_656 2_656 91.49(6)
O2 Co OW2 . 2_656 88.51(6)
OW2 Co OW2 . 2_656 180.0
O2 Co OW1 2_656 . 88.00(6)
O2 Co OW1 . . 92.00(6)
OW2 Co OW1 . . 91.76(7)
OW2 Co OW1 2_656 . 88.24(7)
O2 Co OW1 2_656 2_656 92.00(6)
O2 Co OW1 . 2_656 88.00(6)
OW2 Co OW1 . 2_656 88.24(7)
OW2 Co OW1 2_656 2_656 91.76(7)
OW1 Co OW1 . 2_656 180.00(3)
C6 O2 Co . . 128.85(12)
Co OW1 H1WA . . 100.8
Co OW1 H1WB . . 117.8
H1WA OW1 H1WB . . 110.1
Co OW2 H2WA . . 129.2
Co OW2 H2WB . . 121.6
H2WA OW2 H2WB . . 105.8
H3WA OW3 H3WB . . 111.9
H4WB OW4 H4WA . . 112.2
C1 N C5 . . 116.27(18)
N C1 C2 . . 125.08(17)
N C1 Cl . . 115.68(16)
C2 C1 Cl . . 119.24(14)
C1 C2 C3 . . 117.79(17)
C1 C2 H2A . . 121.1
C3 C2 H2A . . 121.1
C2 C3 C4 . . 118.94(19)
C2 C3 H3A . . 120.5
C4 C3 H3A . . 120.5
C5 C4 C3 . . 117.88(17)
C5 C4 C6 . . 121.45(15)
C3 C4 C6 . . 120.67(18)
N C5 C4 . . 124.03(16)
N C5 H5A . . 118.0
C4 C5 H5A . . 118.0
O2 C6 O1 . . 125.95(17)
O2 C6 C4 . . 116.96(15)
O1 C6 C4 . . 117.09(17)

loop_
_geom_bond_atom_site_label_1
_geom_bond_atom_site_label_2
_geom_bond_site_symmetry_2
_geom_bond_distance
Co O2 2_656 2.0717(14)
Co O2 . 2.0717(14)
Co OW2 . 2.1078(15)
Co OW2 2_656 2.1078(15)
Co OW1 . 2.1157(14)
Co OW1 2_656 2.1157(14)
Cl C1 . 1.7379(19)
O1 C6 . 1.261(2)
O2 C6 . 1.250(2)
OW1 H1WA . 0.8642
OW1 H1WB . 0.8153
OW2 H2WA . 0.8246
OW2 H2WB . 0.8853
OW3 H3WA . 0.8466
OW3 H3WB . 0.8101
OW4 H4WB . 0.8629
OW4 H4WA . 0.8520
N C1 . 1.322(2)
N C5 . 1.344(2)
C1 C2 . 1.375(3)
C2 C3 . 1.380(3)
C2 H2A . 0.9300
C3 C4 . 1.398(3)
C3 H3A . 0.9300
C4 C5 . 1.373(3)
C4 C6 . 1.504(2)
C5 H5A . 0.9300

loop_
_geom_hbond_atom_site_label_D
_geom_hbond_atom_site_label_H
_geom_hbond_atom_site_label_A
_geom_hbond_site_symmetry_A
_geom_hbond_distance_DH
_geom_hbond_distance_HA
_geom_hbond_distance_DA
_geom_hbond_angle_DHA
OW1 H1WA O1 . 0.86 1.81 2.644(2) 162.0
OW1 H1WB OW4 . 0.82 2.01 2.818(2) 172.7
OW2 H2WA OW4 2_666 0.82 2.07 2.857(2) 160.9
OW2 H2WB OW3 2_666 0.89 1.92 2.791(2) 167.4
OW3 H3WA N 2_665 0.85 2.00 2.842(2) 171.9
OW3 H3WB O1 . 0.81 1.95 2.763(2) 176.1
OW4 H4WA OW1 2_756 0.85 2.23 2.948(2) 141.2
OW4 H4WB OW3 2_666 0.86 1.94 2.763(2) 158.4
